data_7001283
loop_
_publ_author_name
'Janiak, Christoph'
'Chamayou, Anne-Christine'
'Royhan Uddin, A. K. M.'
'Uddin, Mohammad'
'Hagen, Karl S.'
'Enamullah, Mohammed'

_publ_section_title
;
 Polymorphs, enantiomorphs, chirality and helicity in
 [Rh{N,O}(\h4-cod)] complexes with {N,O} = salicylaldiminato Schiff
 base or aminocarboxylato ligands
;
_journal_coden_ASTM DTARAF
_journal_issue 19
_journal_name_full 'Dalton Transactions'
_journal_page_first 3698
_journal_page_last 3709
_journal_paper_doi 10.1039/b820072f
_journal_year 2009
_chemical_absolute_configuration rmad
_chemical_formula_moiety 'C28 H30 N O2 Rh'
_chemical_formula_sum 'C28 H30 N O2 Rh'
_chemical_formula_weight 515.44
_chemical_name_systematic
;
(\h^4^-cycloocta-1,5-diene){(R)-N-(4-methoxphenyl)ethyl-2-oxo-1-
naphthaldiminato-K^2^N,O}rhodium(I)
;
_space_group_IT_number 19
_symmetry_cell_setting orthorhombic
_symmetry_space_group_name_Hall 'P 2ac 2ab'
_symmetry_space_group_name_H-M 'P 21 21 21'
_atom_sites_solution_hydrogens geom
_atom_sites_solution_primary direct
_atom_sites_solution_secondary difmap
_audit_creation_method SHELXL-97
_cell_angle_alpha 90.00
_cell_angle_beta 90.00
_cell_angle_gamma 90.00
_cell_formula_units_Z 4
_cell_length_a 9.1961(2)
_cell_length_b 11.0473(3)
_cell_length_c 22.9704(5)
_cell_measurement_reflns_used 9921
_cell_measurement_temperature 203(2)
_cell_measurement_theta_max 37.4635
_cell_measurement_theta_min 2.2145
_cell_volume 2333.61(10)
_computing_cell_refinement 'SAINT (Bruker, 2006)'
_computing_data_collection 'APEX2 (Bruker, 2006)'
_computing_data_reduction SAINT
_computing_molecular_graphics 'DIAMOND (Crystal Impact, 2006)'
_computing_structure_refinement 'SHELXL-97 (Sheldrick, 1997)'
_computing_structure_solution 'SHELXS-97 (Sheldrick, 1997)'
_diffrn_ambient_temperature 203(2)
_diffrn_measured_fraction_theta_full 1.000
_diffrn_measured_fraction_theta_max 1.000
_diffrn_measurement_device_type 'Bruker APEX2 CCD area detector'
_diffrn_measurement_method '\w scans'
_diffrn_radiation_monochromator graphite
_diffrn_radiation_source 'fine-focus sealed tube'
_diffrn_radiation_type MoK\a
_diffrn_radiation_wavelength 0.71073
_diffrn_reflns_av_R_equivalents 0.0225
_diffrn_reflns_av_sigmaI/netI 0.0111
_diffrn_reflns_limit_h_max 12
_diffrn_reflns_limit_h_min -12
_diffrn_reflns_limit_k_max 14
_diffrn_reflns_limit_k_min -14
_diffrn_reflns_limit_l_max 30
_diffrn_reflns_limit_l_min -30
_diffrn_reflns_number 61679
_diffrn_reflns_theta_full 28.40
_diffrn_reflns_theta_max 28.40
_diffrn_reflns_theta_min 1.77
_exptl_absorpt_coefficient_mu 0.757
_exptl_absorpt_correction_T_max 0.8982
_exptl_absorpt_correction_T_min 0.7076
_exptl_absorpt_correction_type multi-scan
_exptl_absorpt_process_details '(<i>SADABS</i>; Sheldrick, 1996)'
_exptl_crystal_colour yellow-orange
_exptl_crystal_density_diffrn 1.467
_exptl_crystal_density_method 'not measured'
_exptl_crystal_description needle
_exptl_crystal_F_000 1064
_exptl_crystal_size_max 0.49
_exptl_crystal_size_mid 0.21
_exptl_crystal_size_min 0.14
_refine_diff_density_max 0.310
_refine_diff_density_min -0.399
_refine_diff_density_rms 0.056
_refine_ls_abs_structure_details 'Flack H D (1983), Acta Cryst. A39, 876-881'
_refine_ls_abs_structure_Flack -0.008(14)
_refine_ls_extinction_method none
_refine_ls_goodness_of_fit_ref 1.088
_refine_ls_hydrogen_treatment constr
_refine_ls_matrix_type full
_refine_ls_number_parameters 289
_refine_ls_number_reflns 5854
_refine_ls_number_restraints 0
_refine_ls_restrained_S_all 1.088
_refine_ls_R_factor_all 0.0170
_refine_ls_R_factor_gt 0.0165
_refine_ls_shift/su_max 0.002
_refine_ls_shift/su_mean 0.000
_refine_ls_structure_factor_coef Fsqd
_refine_ls_weighting_details 'calc w=1/[\s^2^(Fo^2^)+(0.0265P)^2^+0.5149P] where P=(Fo^2^+2Fc^2^)/3'
_refine_ls_weighting_scheme calc
_refine_ls_wR_factor_gt 0.0442
_refine_ls_wR_factor_ref 0.0449
_reflns_number_gt 5778
_reflns_number_total 5854
_reflns_threshold_expression >2sigma(I)
_cod_data_source_file B820072f.txt
_cod_data_source_block en25m
_cod_depositor_comments
;
The following automatic conversions were performed:
'_exptl_absorpt_correction_type' value 'Multi-scan' changed to
'multi-scan' according to
'/home/saulius/struct/CIF-dictionaries/cif_core.dic' dictionary named
'cif_core.dic' version 2.4.1 from 2010-06-29.

Automatic conversion script
Id: cif_fix_enum 1527 2010-12-29 10:47:43Z saulius 
;
_cod_original_sg_symbol_H-M P2(1)2(1)2(1)
_cod_database_code 7001283

loop_
_symmetry_equiv_pos_as_xyz
'x, y, z'
'-x+1/2, -y, z+1/2'
'x+1/2, -y+1/2, -z'
'-x, y+1/2, -z+1/2'

loop_
_atom_site_label
_atom_site_type_symbol
_atom_site_fract_x
_atom_site_fract_y
_atom_site_fract_z
_atom_site_U_iso_or_equiv
_atom_site_adp_type
_atom_site_occupancy
_atom_site_symmetry_multiplicity
_atom_site_calc_flag
_atom_site_refinement_flags
_atom_site_disorder_assembly
_atom_site_disorder_group
Rh Rh 0.565920(11) 0.807970(10) 0.348065(4) 0.02241(3) Uani 1 1 d . . .
O1 O 0.73656(11) 0.92413(11) 0.34692(5) 0.0307(2) Uani 1 1 d . . .
O2 O 0.34120(17) 0.85637(14) 0.00495(6) 0.0475(3) Uani 1 1 d . . .
N N 0.59285(13) 0.78111(11) 0.25960(5) 0.0235(2) Uani 1 1 d . . .
C1 C 0.80265(16) 0.97148(14) 0.30295(7) 0.0265(3) Uani 1 1 d . . .
C2 C 0.89912(18) 1.07096(17) 0.31542(8) 0.0369(4) Uani 1 1 d . . .
H2A H 0.9090 1.0979 0.3540 0.044 Uiso 1 1 calc R . .
C3 C 0.97546(19) 1.12633(17) 0.27298(9) 0.0407(4) Uani 1 1 d . . .
H3A H 1.0361 1.1918 0.2827 0.049 Uiso 1 1 calc R . .
C4 C 0.96695(17) 1.08855(16) 0.21394(8) 0.0339(3) Uani 1 1 d . . .
C5 C 0.87239(16) 0.99172(14) 0.19905(7) 0.0274(3) Uani 1 1 d . . .
C6 C 0.78637(15) 0.93399(13) 0.24445(6) 0.0243(3) Uani 1 1 d . . .
C7 C 0.68795(16) 0.83970(13) 0.22844(6) 0.0252(3) Uani 1 1 d . . .
H7A H 0.6925 0.8162 0.1892 0.030 Uiso 1 1 calc R . .
C8 C 0.51497(16) 0.68175(15) 0.22731(6) 0.0268(3) Uani 1 1 d . . .
H8A H 0.4246 0.6640 0.2491 0.032 Uiso 1 1 calc R . .
C9 C 0.6091(2) 0.56873(15) 0.23002(7) 0.0359(3) Uani 1 1 d . . .
H9A H 0.6326 0.5509 0.2703 0.054 Uiso 1 1 calc R . .
H9B H 0.6981 0.5822 0.2083 0.054 Uiso 1 1 calc R . .
H9C H 0.5566 0.5011 0.2132 0.054 Uiso 1 1 calc R . .
C10 C 0.47039(16) 0.72041(13) 0.16633(6) 0.0263(3) Uani 1 1 d . . .
C11 C 0.35080(17) 0.79649(16) 0.15950(7) 0.0332(3) Uani 1 1 d . . .
H11A H 0.2965 0.8187 0.1925 0.040 Uiso 1 1 calc R . .
C12 C 0.3098(2) 0.84020(17) 0.10552(8) 0.0381(4) Uani 1 1 d . . .
H12A H 0.2291 0.8919 0.1021 0.046 Uiso 1 1 calc R . .
C13 C 0.38896(18) 0.80699(17) 0.05632(7) 0.0334(3) Uani 1 1 d . . .
C14 C 0.5069(2) 0.73046(17) 0.06148(7) 0.0354(4) Uani 1 1 d . . .
H14A H 0.5603 0.7077 0.0283 0.042 Uiso 1 1 calc R . .
C15 C 0.54610(18) 0.68723(16) 0.11637(7) 0.0330(3) Uani 1 1 d . . .
H15A H 0.6257 0.6343 0.1197 0.040 Uiso 1 1 calc R . .
C16 C 0.4349(3) 0.8466(2) -0.04357(9) 0.0597(6) Uani 1 1 d . . .
H16A H 0.3899 0.8846 -0.0771 0.090 Uiso 1 1 calc R . .
H16B H 0.4529 0.7619 -0.0519 0.090 Uiso 1 1 calc R . .
H16C H 0.5263 0.8867 -0.0350 0.090 Uiso 1 1 calc R . .
C17 C 1.0495(2) 1.14730(18) 0.17019(9) 0.0436(4) Uani 1 1 d . . .
H17A H 1.1120 1.2110 0.1807 0.052 Uiso 1 1 calc R . .
C18 C 1.0402(2) 1.11346(19) 0.11325(9) 0.0462(5) Uani 1 1 d . . .
H18A H 1.0955 1.1535 0.0847 0.055 Uiso 1 1 calc R . .
C19 C 0.9475(2) 1.01856(18) 0.09782(8) 0.0420(4) Uani 1 1 d . . .
H19A H 0.9408 0.9948 0.0586 0.050 Uiso 1 1 calc R . .
C20 C 0.86546(18) 0.95907(17) 0.13943(7) 0.0343(3) Uani 1 1 d . . .
H20A H 0.8038 0.8956 0.1279 0.041 Uiso 1 1 calc R . .
C21 C 0.51490(18) 0.88339(16) 0.43170(7) 0.0296(3) Uani 1 1 d . . .
H21A H 0.5610 0.9628 0.4393 0.036 Uiso 1 1 calc R . .
C22 C 0.60808(18) 0.78528(16) 0.43853(6) 0.0307(3) Uani 1 1 d . . .
H22A H 0.7080 0.8080 0.4503 0.037 Uiso 1 1 calc R . .
C23 C 0.5627(2) 0.66018(16) 0.45833(7) 0.0373(3) Uani 1 1 d . . .
H23A H 0.5429 0.6621 0.5002 0.045 Uiso 1 1 calc R . .
H23B H 0.6433 0.6037 0.4517 0.045 Uiso 1 1 calc R . .
C24 C 0.4271(2) 0.61374(15) 0.42627(7) 0.0352(3) Uani 1 1 d . . .
H24A H 0.4289 0.5251 0.4253 0.042 Uiso 1 1 calc R . .
H24B H 0.3398 0.6390 0.4475 0.042 Uiso 1 1 calc R . .
C25 C 0.41974(18) 0.66208(14) 0.36418(6) 0.0296(3) Uani 1 1 d . . .
H25A H 0.4204 0.5985 0.3338 0.035 Uiso 1 1 calc R . .
C26 C 0.34229(16) 0.76700(14) 0.34877(8) 0.0297(3) Uani 1 1 d . . .
H26A H 0.2975 0.7636 0.3096 0.036 Uiso 1 1 calc R . .
C27 C 0.26296(18) 0.84893(18) 0.39137(8) 0.0355(4) Uani 1 1 d . . .
H27A H 0.1728 0.8091 0.4037 0.043 Uiso 1 1 calc R . .
H27B H 0.2364 0.9242 0.3715 0.043 Uiso 1 1 calc R . .
C28 C 0.35323(19) 0.87959(18) 0.44529(7) 0.0351(4) Uani 1 1 d . . .
H28A H 0.3226 0.9584 0.4605 0.042 Uiso 1 1 calc R . .
H28B H 0.3352 0.8188 0.4755 0.042 Uiso 1 1 calc R . .

loop_
_atom_site_aniso_label
_atom_site_aniso_U_11
_atom_site_aniso_U_22
_atom_site_aniso_U_33
_atom_site_aniso_U_23
_atom_site_aniso_U_13
_atom_site_aniso_U_12
Rh 0.02254(5) 0.02294(5) 0.02175(5) 0.00008(4) -0.00096(4) -0.00126(4)
O1 0.0296(5) 0.0351(5) 0.0275(5) -0.0044(5) -0.0015(4) -0.0079(4)
O2 0.0529(8) 0.0559(8) 0.0338(6) 0.0083(6) -0.0065(6) 0.0076(7)
N 0.0232(6) 0.0215(6) 0.0258(5) -0.0017(4) -0.0019(4) -0.0018(4)
C1 0.0226(6) 0.0242(7) 0.0327(7) -0.0026(6) -0.0012(5) -0.0018(5)
C2 0.0336(8) 0.0359(9) 0.0411(9) -0.0079(7) -0.0034(6) -0.0108(7)
C3 0.0326(8) 0.0344(9) 0.0550(11) -0.0042(8) -0.0015(7) -0.0132(7)
C4 0.0248(7) 0.0293(8) 0.0475(9) 0.0054(7) 0.0024(6) -0.0032(6)
C5 0.0223(6) 0.0245(7) 0.0353(7) 0.0036(6) 0.0014(6) 0.0018(5)
C6 0.0208(6) 0.0219(6) 0.0300(7) -0.0003(5) 0.0004(5) -0.0001(5)
C7 0.0261(6) 0.0244(7) 0.0249(6) -0.0015(5) -0.0006(5) -0.0016(5)
C8 0.0303(6) 0.0239(7) 0.0262(6) -0.0017(6) -0.0016(5) -0.0069(6)
C9 0.0494(9) 0.0229(7) 0.0353(8) -0.0015(6) -0.0071(7) -0.0018(7)
C10 0.0282(7) 0.0241(7) 0.0267(7) -0.0028(5) -0.0025(5) -0.0051(5)
C11 0.0295(7) 0.0360(8) 0.0342(7) -0.0017(7) 0.0025(6) -0.0002(6)
C12 0.0338(8) 0.0396(9) 0.0408(9) 0.0036(7) -0.0030(7) 0.0065(7)
C13 0.0375(7) 0.0318(7) 0.0310(7) 0.0014(7) -0.0060(6) -0.0030(7)
C14 0.0444(9) 0.0355(9) 0.0262(7) -0.0056(6) -0.0010(6) 0.0032(7)
C15 0.0377(8) 0.0316(7) 0.0298(7) -0.0051(6) -0.0024(6) 0.0058(8)
C16 0.0726(14) 0.0746(15) 0.0320(8) 0.0082(9) -0.0029(11) 0.0104(13)
C17 0.0323(9) 0.0383(9) 0.0600(11) 0.0108(8) 0.0072(8) -0.0097(7)
C18 0.0374(10) 0.0456(10) 0.0555(11) 0.0152(9) 0.0150(8) -0.0023(8)
C19 0.0379(9) 0.0483(10) 0.0398(9) 0.0078(7) 0.0106(8) 0.0011(9)
C20 0.0318(7) 0.0370(8) 0.0340(8) 0.0025(6) 0.0056(6) -0.0030(7)
C21 0.0335(7) 0.0324(8) 0.0230(6) -0.0029(6) -0.0002(6) -0.0014(6)
C22 0.0307(7) 0.0376(9) 0.0237(6) 0.0015(6) -0.0051(5) -0.0028(6)
C23 0.0405(8) 0.0394(9) 0.0321(7) 0.0094(6) -0.0094(7) -0.0005(8)
C24 0.0408(8) 0.0323(8) 0.0325(7) 0.0093(6) -0.0040(7) -0.0049(7)
C25 0.0313(7) 0.0294(7) 0.0280(6) 0.0034(5) -0.0016(5) -0.0073(6)
C26 0.0259(6) 0.0339(7) 0.0294(7) 0.0040(7) -0.0012(6) -0.0068(5)
C27 0.0280(7) 0.0437(9) 0.0349(8) 0.0039(7) 0.0043(6) 0.0010(7)
C28 0.0351(8) 0.0402(9) 0.0300(8) 0.0008(7) 0.0067(6) 0.0032(7)

loop_
_atom_type_symbol
_atom_type_description
_atom_type_scat_dispersion_real
_atom_type_scat_dispersion_imag
_atom_type_scat_source
C C 0.0033 0.0016 'International Tables Vol C Tables 4.2.6.8 and 6.1.1.4'
H H 0.0000 0.0000 'International Tables Vol C Tables 4.2.6.8 and 6.1.1.4'
N N 0.0061 0.0033 'International Tables Vol C Tables 4.2.6.8 and 6.1.1.4'
O O 0.0106 0.0060 'International Tables Vol C Tables 4.2.6.8 and 6.1.1.4'
Rh Rh -1.1178 0.9187 'International Tables Vol C Tables 4.2.6.8 and 6.1.1.4'

loop_
_geom_angle_atom_site_label_1
_geom_angle_atom_site_label_2
_geom_angle_atom_site_label_3
_geom_angle
_geom_angle_site_symmetry_1
_geom_angle_site_symmetry_3
_geom_angle_publ_flag
O1 Rh N 89.16(5) . . ?
O1 Rh C26 153.14(6) . . ?
N Rh C26 95.38(6) . . ?
O1 Rh C22 86.92(6) . . ?
N Rh C22 156.97(5) . . ?
C26 Rh C22 98.34(6) . . ?
O1 Rh C25 165.75(5) . . ?
N Rh C25 97.91(5) . . ?
C26 Rh C25 38.75(6) . . ?
C22 Rh C25 81.74(6) . . ?
O1 Rh C21 86.28(6) . . ?
N Rh C21 164.02(6) . . ?
C26 Rh C21 82.13(7) . . ?
C22 Rh C21 37.96(6) . . ?
C25 Rh C21 90.01(6) . . ?
C1 O1 Rh 129.18(10) . . ?
C13 O2 C16 116.92(16) . . ?
C7 N C8 114.26(12) . . ?
C7 N Rh 123.30(10) . . ?
C8 N Rh 122.11(9) . . ?
O1 C1 C6 125.14(13) . . ?
O1 C1 C2 116.35(14) . . ?
C6 C1 C2 118.52(14) . . ?
C3 C2 C1 121.52(16) . . ?
C3 C2 H2A 119.2 . . ?
C1 C2 H2A 119.2 . . ?
C2 C3 C4 121.88(16) . . ?
C2 C3 H3A 119.1 . . ?
C4 C3 H3A 119.1 . . ?
C17 C4 C5 120.13(17) . . ?
C17 C4 C3 120.87(17) . . ?
C5 C4 C3 119.00(15) . . ?
C20 C5 C4 116.87(15) . . ?
C20 C5 C6 123.78(14) . . ?
C4 C5 C6 119.33(15) . . ?
C1 C6 C7 121.70(13) . . ?
C1 C6 C5 119.66(13) . . ?
C7 C6 C5 118.64(13) . . ?
N C7 C6 130.28(13) . . ?
N C7 H7A 114.9 . . ?
C6 C7 H7A 114.9 . . ?
N C8 C9 107.90(12) . . ?
N C8 C10 112.16(12) . . ?
C9 C8 C10 114.96(13) . . ?
N C8 H8A 107.1 . . ?
C9 C8 H8A 107.1 . . ?
C10 C8 H8A 107.1 . . ?
C8 C9 H9A 109.5 . . ?
C8 C9 H9B 109.5 . . ?
H9A C9 H9B 109.5 . . ?
C8 C9 H9C 109.5 . . ?
H9A C9 H9C 109.5 . . ?
H9B C9 H9C 109.5 . . ?
C15 C10 C11 117.46(14) . . ?
C15 C10 C8 123.42(14) . . ?
C11 C10 C8 119.07(13) . . ?
C12 C11 C10 121.79(15) . . ?
C12 C11 H11A 119.1 . . ?
C10 C11 H11A 119.1 . . ?
C11 C12 C13 119.53(16) . . ?
C11 C12 H12A 120.2 . . ?
C13 C12 H12A 120.2 . . ?
O2 C13 C14 124.67(15) . . ?
O2 C13 C12 115.19(16) . . ?
C14 C13 C12 120.14(15) . . ?
C13 C14 C15 119.34(15) . . ?
C13 C14 H14A 120.3 . . ?
C15 C14 H14A 120.3 . . ?
C10 C15 C14 121.72(16) . . ?
C10 C15 H15A 119.1 . . ?
C14 C15 H15A 119.1 . . ?
O2 C16 H16A 109.5 . . ?
O2 C16 H16B 109.5 . . ?
H16A C16 H16B 109.5 . . ?
O2 C16 H16C 109.5 . . ?
H16A C16 H16C 109.5 . . ?
H16B C16 H16C 109.5 . . ?
C18 C17 C4 121.44(18) . . ?
C18 C17 H17A 119.3 . . ?
C4 C17 H17A 119.3 . . ?
C17 C18 C19 119.19(17) . . ?
C17 C18 H18A 120.4 . . ?
C19 C18 H18A 120.4 . . ?
C20 C19 C18 120.91(18) . . ?
C20 C19 H19A 119.5 . . ?
C18 C19 H19A 119.5 . . ?
C19 C20 C5 121.46(17) . . ?
C19 C20 H20A 119.3 . . ?
C5 C20 H20A 119.3 . . ?
C22 C21 C28 123.93(16) . . ?
C22 C21 Rh 70.34(9) . . ?
C28 C21 Rh 112.76(11) . . ?
C22 C21 H21A 114.0 . . ?
C28 C21 H21A 114.0 . . ?
Rh C21 H21A 114.0 . . ?
C21 C22 C23 125.16(15) . . ?
C21 C22 Rh 71.69(9) . . ?
C23 C22 Rh 110.53(11) . . ?
C21 C22 H22A 113.9 . . ?
C23 C22 H22A 113.9 . . ?
Rh C22 H22A 113.9 . . ?
C22 C23 C24 112.61(13) . . ?
C22 C23 H23A 109.1 . . ?
C24 C23 H23A 109.1 . . ?
C22 C23 H23B 109.1 . . ?
C24 C23 H23B 109.1 . . ?
H23A C23 H23B 107.8 . . ?
C25 C24 C23 111.56(14) . . ?
C25 C24 H24A 109.3 . . ?
C23 C24 H24A 109.3 . . ?
C25 C24 H24B 109.3 . . ?
C23 C24 H24B 109.3 . . ?
H24A C24 H24B 108.0 . . ?
C26 C25 C24 123.15(15) . . ?
C26 C25 Rh 69.66(8) . . ?
C24 C25 Rh 113.54(11) . . ?
C26 C25 H25A 114.2 . . ?
C24 C25 H25A 114.2 . . ?
Rh C25 H25A 114.2 . . ?
C25 C26 C27 124.91(15) . . ?
C25 C26 Rh 71.60(9) . . ?
C27 C26 Rh 110.23(11) . . ?
C25 C26 H26A 114.1 . . ?
C27 C26 H26A 114.1 . . ?
Rh C26 H26A 114.1 . . ?
C26 C27 C28 113.14(14) . . ?
C26 C27 H27A 109.0 . . ?
C28 C27 H27A 109.0 . . ?
C26 C27 H27B 109.0 . . ?
C28 C27 H27B 109.0 . . ?
H27A C27 H27B 107.8 . . ?
C21 C28 C27 111.78(13) . . ?
C21 C28 H28A 109.3 . . ?
C27 C28 H28A 109.3 . . ?
C21 C28 H28B 109.3 . . ?
C27 C28 H28B 109.3 . . ?
H28A C28 H28B 107.9 . . ?

loop_
_geom_bond_atom_site_label_1
_geom_bond_atom_site_label_2
_geom_bond_distance
_geom_bond_site_symmetry_2
_geom_bond_publ_flag
Rh O1 2.0273(10) . ?
Rh N 2.0684(12) . ?
Rh C26 2.1058(14) . ?
Rh C22 2.1288(14) . ?
Rh C25 2.1311(15) . ?
Rh C21 2.1460(16) . ?
O1 C1 1.290(2) . ?
O2 C13 1.372(2) . ?
O2 C16 1.413(3) . ?
N C7 1.3023(19) . ?
N C8 1.5061(18) . ?
C1 C6 1.414(2) . ?
C1 C2 1.441(2) . ?
C2 C3 1.348(3) . ?
C2 H2A 0.9400 . ?
C3 C4 1.421(3) . ?
C3 H3A 0.9400 . ?
C4 C17 1.417(2) . ?
C4 C5 1.420(2) . ?
C5 C20 1.417(2) . ?
C5 C6 1.456(2) . ?
C6 C7 1.428(2) . ?
C7 H7A 0.9400 . ?
C8 C9 1.521(2) . ?
C8 C10 1.521(2) . ?
C8 H8A 0.9900 . ?
C9 H9A 0.9700 . ?
C9 H9B 0.9700 . ?
C9 H9C 0.9700 . ?
C10 C15 1.391(2) . ?
C10 C11 1.393(2) . ?
C11 C12 1.383(2) . ?
C11 H11A 0.9400 . ?
C12 C13 1.394(2) . ?
C12 H12A 0.9400 . ?
C13 C14 1.380(3) . ?
C14 C15 1.396(2) . ?
C14 H14A 0.9400 . ?
C15 H15A 0.9400 . ?
C16 H16A 0.9700 . ?
C16 H16B 0.9700 . ?
C16 H16C 0.9700 . ?
C17 C18 1.363(3) . ?
C17 H17A 0.9400 . ?
C18 C19 1.397(3) . ?
C18 H18A 0.9400 . ?
C19 C20 1.384(2) . ?
C19 H19A 0.9400 . ?
C20 H20A 0.9400 . ?
C21 C22 1.391(2) . ?
C21 C28 1.520(2) . ?
C21 H21A 0.9900 . ?
C22 C23 1.513(2) . ?
C22 H22A 0.9900 . ?
C23 C24 1.537(2) . ?
C23 H23A 0.9800 . ?
C23 H23B 0.9800 . ?
C24 C25 1.524(2) . ?
C24 H24A 0.9800 . ?
C24 H24B 0.9800 . ?
C25 C26 1.406(2) . ?
C25 H25A 0.9900 . ?
C26 C27 1.520(2) . ?
C26 H26A 0.9900 . ?
C27 C28 1.529(2) . ?
C27 H27A 0.9800 . ?
C27 H27B 0.9800 . ?
C28 H28A 0.9800 . ?
C28 H28B 0.9800 . ?
